data_7104436
loop_
_publ_author_name
'Nixon, Tracy D'
'Dingwall, Lee D'
'Lynam, Jason M'
'Whitwood, Adrian C'

_publ_section_title
;
 Self-assembly of a hydrogen bonded framework from a gold phosphine
 complex with a pendant uracil group.
;
_journal_issue 20
_journal_name_full 'Chemical communications (Cambridge, England)'
_journal_page_first 2890
_journal_page_last 2892
_journal_paper_doi 10.1039/b821671a
_journal_volume 34
_journal_year 2009
_chemical_formula_moiety 'C16 H13 Au Br N2 O2 P'
_chemical_formula_sum 'C16 H13 Au Br N2 O2 P'
_chemical_formula_weight 573.13
_chemical_name_systematic
;
?
;
_space_group_IT_number 15
_symmetry_cell_setting monoclinic
_symmetry_space_group_name_Hall '-C 2yc'
_symmetry_space_group_name_H-M 'C 1 2/c 1'
_atom_sites_solution_hydrogens geom
_atom_sites_solution_primary direct
_atom_sites_solution_secondary difmap
_audit_creation_method SHELXL-97
_cell_angle_alpha 90.00
_cell_angle_beta 91.6150(10)
_cell_angle_gamma 90.00
_cell_formula_units_Z 8
_cell_length_a 32.641(2)
_cell_length_b 11.6174(7)
_cell_length_c 13.4569(8)
_cell_measurement_reflns_used 5423
_cell_measurement_temperature 110(2)
_cell_measurement_theta_max 28.20
_cell_measurement_theta_min 2.39
_cell_volume 5100.9(5)
_computing_cell_refinement 'Bruker SMART'
_computing_data_collection 'Bruker SMART'
_computing_data_reduction 'Bruker SAINT'
_computing_molecular_graphics 'Bruker SHELXTL'
_computing_publication_material 'Bruker SHELXTL'
_computing_structure_refinement 'SHELXL-97 (Sheldrick, 1997)'
_computing_structure_solution 'SHELXS-97 (Sheldrick, 1997)'
_diffrn_ambient_temperature 110(2)
_diffrn_measured_fraction_theta_full 1.000
_diffrn_measured_fraction_theta_max 1.000
_diffrn_measurement_device_type 'CCD area detector'
_diffrn_measurement_method 'phi and omega scans'
_diffrn_radiation_monochromator graphite
_diffrn_radiation_source 'fine-focus sealed tube'
_diffrn_radiation_type MoK\a
_diffrn_radiation_wavelength 0.71073
_diffrn_reflns_av_R_equivalents 0.0392
_diffrn_reflns_av_sigmaI/netI 0.0364
_diffrn_reflns_limit_h_max 43
_diffrn_reflns_limit_h_min -43
_diffrn_reflns_limit_k_max 15
_diffrn_reflns_limit_k_min 0
_diffrn_reflns_limit_l_max 17
_diffrn_reflns_limit_l_min 0
_diffrn_reflns_number 25693
_diffrn_reflns_theta_full 28.27
_diffrn_reflns_theta_max 28.27
_diffrn_reflns_theta_min 1.25
_exptl_absorpt_coefficient_mu 7.404
_exptl_absorpt_correction_T_max 0.801
_exptl_absorpt_correction_T_min 0.497
_exptl_absorpt_correction_type multi-scan
_exptl_absorpt_process_details 'SADABS v2.03; (Sheldrick)'
_exptl_crystal_colour colourless
_exptl_crystal_density_diffrn 1.493
_exptl_crystal_density_method 'not measured'
_exptl_crystal_description plate
_exptl_crystal_F_000 2144
_exptl_crystal_size_max 0.18
_exptl_crystal_size_mid 0.17
_exptl_crystal_size_min 0.03
_platon_squeeze_details
;
;
_refine_diff_density_max 1.824
_refine_diff_density_min -0.929
_refine_diff_density_rms 0.119
_refine_ls_extinction_method none
_refine_ls_goodness_of_fit_ref 0.984
_refine_ls_hydrogen_treatment mixed
_refine_ls_matrix_type full
_refine_ls_number_parameters 216
_refine_ls_number_reflns 6313
_refine_ls_number_restraints 0
_refine_ls_restrained_S_all 0.984
_refine_ls_R_factor_all 0.0250
_refine_ls_R_factor_gt 0.0223
_refine_ls_shift/su_max 0.001
_refine_ls_shift/su_mean 0.000
_refine_ls_structure_factor_coef Fsqd
_refine_ls_weighting_details 'calc w=1/[\s^2^(Fo^2^)+(0.0324P)^2^+0.0000P] where P=(Fo^2^+2Fc^2^)/3'
_refine_ls_weighting_scheme calc
_refine_ls_wR_factor_gt 0.0580
_refine_ls_wR_factor_ref 0.0587
_reflns_number_gt 5566
_reflns_number_total 6313
_reflns_threshold_expression >2sigma(I)
_cod_data_source_file b821671a.txt
_cod_data_source_block jml0735m
_cod_depositor_comments
;
The following automatic conversions were performed:
'_symmetry_cell_setting' value 'Monoclinic' changed to 'monoclinic'
according to '/home/saulius/struct/CIF-dictionaries/cif_core.dic'
dictionary named 'cif_core.dic' version 2.4.1 from 2010-06-29.

Automatic conversion script
Id: cif_fix_enum 1527 2010-12-29 10:47:43Z saulius 
;
_cod_original_sg_symbol_H-M C2/c
_cod_database_code 7104436

loop_
_symmetry_equiv_pos_as_xyz
'x, y, z'
'-x, y, -z+1/2'
'x+1/2, y+1/2, z'
'-x+1/2, y+1/2, -z+1/2'
'-x, -y, -z'
'x, -y, z-1/2'
'-x+1/2, -y+1/2, -z'
'x+1/2, -y+1/2, z-1/2'

loop_
_atom_site_label
_atom_site_type_symbol
_atom_site_fract_x
_atom_site_fract_y
_atom_site_fract_z
_atom_site_U_iso_or_equiv
_atom_site_adp_type
_atom_site_occupancy
_atom_site_symmetry_multiplicity
_atom_site_calc_flag
_atom_site_refinement_flags
_atom_site_disorder_assembly
_atom_site_disorder_group
Au1 Au 0.327235(3) 0.349005(8) 0.038589(6) 0.02218(4) Uani 1 1 d . . .
Br1 Br 0.335513(10) 0.17717(2) -0.05835(2) 0.03461(7) Uani 1 1 d . . .
C1 C 0.37184(8) 0.5086(2) 0.21056(17) 0.0237(5) Uani 1 1 d . . .
C2 C 0.41004(8) 0.4999(3) 0.15748(18) 0.0288(6) Uani 1 1 d . . .
C3 C 0.44633(9) 0.4772(3) 0.31822(19) 0.0389(7) Uani 1 1 d . . .
C4 C 0.37341(8) 0.5020(2) 0.31063(18) 0.0278(6) Uani 1 1 d . . .
H4 H 0.3487 0.5079 0.3459 0.033 Uiso 1 1 calc R . .
C5 C 0.28384(8) 0.5199(2) 0.21520(17) 0.0218(5) Uani 1 1 d . . .
C6 C 0.25279(9) 0.4385(3) 0.2122(2) 0.0355(7) Uani 1 1 d . . .
H6 H 0.2540 0.3758 0.1671 0.043 Uiso 1 1 calc R . .
C7 C 0.22005(10) 0.4483(3) 0.2748(2) 0.0470(9) Uani 1 1 d . . .
H7 H 0.1989 0.3921 0.2720 0.056 Uiso 1 1 calc R . .
C8 C 0.21771(9) 0.5381(3) 0.3411(2) 0.0341(6) Uani 1 1 d . . .
H8 H 0.1953 0.5436 0.3844 0.041 Uiso 1 1 calc R . .
C9 C 0.24838(9) 0.6205(2) 0.34383(19) 0.0263(5) Uani 1 1 d . . .
H9 H 0.2471 0.6828 0.3893 0.032 Uiso 1 1 calc R . .
C10 C 0.28089(8) 0.6124(2) 0.28081(18) 0.0249(5) Uani 1 1 d . . .
H10 H 0.3014 0.6703 0.2821 0.030 Uiso 1 1 calc R . .
C11 C 0.32589(8) 0.6403(2) 0.0618(2) 0.0234(5) Uani 1 1 d . . .
C12 C 0.35052(10) 0.7345(2) 0.0892(2) 0.0348(6) Uani 1 1 d . . .
H12 H 0.3689 0.7290 0.1451 0.042 Uiso 1 1 calc R . .
C13 C 0.34805(13) 0.8354(3) 0.0348(3) 0.0471(9) Uani 1 1 d . . .
H13 H 0.3650 0.8991 0.0529 0.057 Uiso 1 1 calc R . .
C14 C 0.32085(14) 0.8440(3) -0.0465(3) 0.0488(10) Uani 1 1 d . . .
H14 H 0.3187 0.9140 -0.0827 0.059 Uiso 1 1 calc R . .
C15 C 0.29718(11) 0.7512(3) -0.0741(2) 0.0420(8) Uani 1 1 d . . .
H15 H 0.2791 0.7571 -0.1304 0.050 Uiso 1 1 calc R . .
C16 C 0.29935(10) 0.6486(2) -0.0209(2) 0.0309(6) Uani 1 1 d . . .
H16 H 0.2829 0.5847 -0.0408 0.037 Uiso 1 1 calc R . .
N1 N 0.44481(8) 0.4847(3) 0.21612(16) 0.0401(7) Uani 1 1 d . . .
H1 H 0.4686(11) 0.470(3) 0.187(3) 0.046(10) Uiso 1 1 d . . .
N2 N 0.40918(7) 0.4875(2) 0.36236(16) 0.0337(6) Uani 1 1 d . . .
H2 H 0.4115(11) 0.481(3) 0.417(3) 0.048(11) Uiso 1 1 d . . .
O1 O 0.41225(6) 0.50349(19) 0.06688(12) 0.0356(5) Uani 1 1 d . . .
O2 O 0.47792(6) 0.4617(3) 0.36547(15) 0.0564(7) Uani 1 1 d . . .
P1 P 0.32610(2) 0.50796(5) 0.13218(4) 0.02046(13) Uani 1 1 d . . .

loop_
_atom_site_aniso_label
_atom_site_aniso_U_11
_atom_site_aniso_U_22
_atom_site_aniso_U_33
_atom_site_aniso_U_23
_atom_site_aniso_U_13
_atom_site_aniso_U_12
Au1 0.02750(7) 0.02313(6) 0.01583(6) -0.00108(3) -0.00066(4) 0.00183(4)
Br1 0.0527(2) 0.02526(13) 0.02588(14) -0.00424(10) 0.00102(13) 0.00585(12)
C1 0.0213(13) 0.0356(14) 0.0139(11) -0.0018(10) -0.0015(9) 0.0021(10)
C2 0.0245(14) 0.0486(17) 0.0131(11) -0.0014(10) -0.0005(10) 0.0007(12)
C3 0.0272(15) 0.076(2) 0.0134(12) -0.0024(13) 0.0000(11) -0.0029(14)
C4 0.0259(14) 0.0419(16) 0.0156(11) -0.0036(10) 0.0004(10) 0.0003(11)
C5 0.0226(13) 0.0256(12) 0.0171(11) 0.0000(9) -0.0017(9) 0.0005(10)
C6 0.0370(16) 0.0338(15) 0.0362(15) -0.0145(12) 0.0087(12) -0.0105(13)
C7 0.0384(18) 0.056(2) 0.0474(19) -0.0229(16) 0.0138(15) -0.0198(16)
C8 0.0262(15) 0.0454(17) 0.0308(14) -0.0053(12) 0.0043(11) 0.0008(12)
C9 0.0314(15) 0.0263(12) 0.0214(12) 0.0004(10) 0.0024(11) 0.0053(11)
C10 0.0277(14) 0.0246(12) 0.0224(12) -0.0001(10) 0.0002(10) -0.0025(11)
C11 0.0284(15) 0.0243(13) 0.0174(11) 0.0015(9) 0.0014(10) 0.0032(10)
C12 0.0417(18) 0.0330(15) 0.0295(14) -0.0014(12) -0.0026(12) -0.0092(13)
C13 0.064(3) 0.0347(18) 0.044(2) 0.0013(13) 0.0103(17) -0.0118(15)
C14 0.079(3) 0.0344(18) 0.0340(18) 0.0111(12) 0.0133(18) 0.0093(16)
C15 0.054(2) 0.0441(18) 0.0274(15) 0.0075(13) -0.0033(14) 0.0146(15)
C16 0.0377(17) 0.0332(15) 0.0216(13) -0.0010(10) -0.0056(12) 0.0069(11)
N1 0.0212(13) 0.086(2) 0.0128(11) -0.0022(11) -0.0009(9) 0.0034(13)
N2 0.0229(12) 0.0699(18) 0.0082(10) 0.0008(10) -0.0022(9) 0.0002(11)
O1 0.0300(11) 0.0667(14) 0.0099(8) -0.0012(8) -0.0012(7) 0.0014(10)
O2 0.0239(11) 0.128(2) 0.0165(10) 0.0040(12) -0.0043(8) -0.0010(12)
P1 0.0222(3) 0.0251(3) 0.0139(3) -0.0011(2) -0.0017(2) 0.0008(2)

loop_
_atom_type_symbol
_atom_type_description
_atom_type_scat_dispersion_real
_atom_type_scat_dispersion_imag
_atom_type_scat_source
C C 0.0033 0.0016 'International Tables Vol C Tables 4.2.6.8 and 6.1.1.4'
H H 0.0000 0.0000 'International Tables Vol C Tables 4.2.6.8 and 6.1.1.4'
N N 0.0061 0.0033 'International Tables Vol C Tables 4.2.6.8 and 6.1.1.4'
O O 0.0106 0.0060 'International Tables Vol C Tables 4.2.6.8 and 6.1.1.4'
P P 0.1023 0.0942 'International Tables Vol C Tables 4.2.6.8 and 6.1.1.4'
Br Br -0.2901 2.4595 'International Tables Vol C Tables 4.2.6.8 and 6.1.1.4'
Au Au -2.0133 8.8022 'International Tables Vol C Tables 4.2.6.8 and 6.1.1.4'

loop_
_geom_angle_atom_site_label_1
_geom_angle_atom_site_label_2
_geom_angle_atom_site_label_3
_geom_angle
_geom_angle_site_symmetry_1
_geom_angle_site_symmetry_3
_geom_angle_publ_flag
P1 Au1 Br1 174.409(19) . . ?
C4 C1 C2 118.5(2) . . ?
C4 C1 P1 126.3(2) . . ?
C2 C1 P1 114.74(17) . . ?
O1 C2 N1 120.3(2) . . ?
O1 C2 C1 124.1(2) . . ?
N1 C2 C1 115.5(2) . . ?
O2 C3 N2 122.5(2) . . ?
O2 C3 N1 122.7(3) . . ?
N2 C3 N1 114.8(2) . . ?
C1 C4 N2 121.9(2) . . ?
C1 C4 H4 119.0 . . ?
N2 C4 H4 119.0 . . ?
C6 C5 C10 118.7(2) . . ?
C6 C5 P1 120.03(19) . . ?
C10 C5 P1 121.2(2) . . ?
C7 C6 C5 120.2(3) . . ?
C7 C6 H6 119.9 . . ?
C5 C6 H6 119.9 . . ?
C8 C7 C6 121.0(3) . . ?
C8 C7 H7 119.5 . . ?
C6 C7 H7 119.5 . . ?
C7 C8 C9 119.2(3) . . ?
C7 C8 H8 120.4 . . ?
C9 C8 H8 120.4 . . ?
C10 C9 C8 120.3(3) . . ?
C10 C9 H9 119.8 . . ?
C8 C9 H9 119.8 . . ?
C9 C10 C5 120.6(2) . . ?
C9 C10 H10 119.7 . . ?
C5 C10 H10 119.7 . . ?
C16 C11 C12 119.7(2) . . ?
C16 C11 P1 118.1(2) . . ?
C12 C11 P1 122.2(2) . . ?
C13 C12 C11 119.9(3) . . ?
C13 C12 H12 120.1 . . ?
C11 C12 H12 120.1 . . ?
C12 C13 C14 120.1(3) . . ?
C12 C13 H13 119.9 . . ?
C14 C13 H13 119.9 . . ?
C15 C14 C13 119.9(3) . . ?
C15 C14 H14 120.0 . . ?
C13 C14 H14 120.0 . . ?
C14 C15 C16 120.9(3) . . ?
C14 C15 H15 119.5 . . ?
C16 C15 H15 119.5 . . ?
C15 C16 C11 119.4(3) . . ?
C15 C16 H16 120.3 . . ?
C11 C16 H16 120.3 . . ?
C2 N1 C3 125.9(2) . . ?
C2 N1 H1 119(2) . . ?
C3 N1 H1 115(2) . . ?
C4 N2 C3 123.3(2) . . ?
C4 N2 H2 126(3) . . ?
C3 N2 H2 111(3) . . ?
C1 P1 C5 105.80(11) . . ?
C1 P1 C11 107.12(12) . . ?
C5 P1 C11 105.53(12) . . ?
C1 P1 Au1 107.82(9) . . ?
C5 P1 Au1 115.93(8) . . ?
C11 P1 Au1 114.03(9) . . ?

loop_
_geom_bond_atom_site_label_1
_geom_bond_atom_site_label_2
_geom_bond_distance
_geom_bond_site_symmetry_2
_geom_bond_publ_flag
Au1 P1 2.2361(6) . ?
Au1 Br1 2.4041(3) . ?
C1 C4 1.348(3) . ?
C1 C2 1.458(4) . ?
C1 P1 1.803(3) . ?
C2 O1 1.224(3) . ?
C2 N1 1.375(3) . ?
C3 O2 1.210(3) . ?
C3 N2 1.370(4) . ?
C3 N1 1.376(3) . ?
C4 N2 1.353(3) . ?
C4 H4 0.9500 . ?
C5 C6 1.386(4) . ?
C5 C10 1.396(3) . ?
C5 P1 1.805(3) . ?
C6 C7 1.384(4) . ?
C6 H6 0.9500 . ?
C7 C8 1.376(4) . ?
C7 H7 0.9500 . ?
C8 C9 1.385(4) . ?
C8 H8 0.9500 . ?
C9 C10 1.380(4) . ?
C9 H9 0.9500 . ?
C10 H10 0.9500 . ?
C11 C16 1.394(4) . ?
C11 C12 1.401(4) . ?
C11 P1 1.806(3) . ?
C12 C13 1.384(4) . ?
C12 H12 0.9500 . ?
C13 C14 1.393(6) . ?
C13 H13 0.9500 . ?
C14 C15 1.371(5) . ?
C14 H14 0.9500 . ?
C15 C16 1.391(4) . ?
C15 H15 0.9500 . ?
C16 H16 0.9500 . ?
N1 H1 0.90(3) . ?
N2 H2 0.74(4) . ?

loop_
_geom_hbond_atom_site_label_D
_geom_hbond_atom_site_label_H
_geom_hbond_atom_site_label_A
_geom_hbond_distance_DH
_geom_hbond_distance_HA
_geom_hbond_distance_DA
_geom_hbond_angle_DHA
_geom_hbond_site_symmetry_A
N2 H2 O1 0.74(4) 2.02(4) 2.753(3) 168(4) 6_566
N1 H1 O2 0.90(3) 1.90(4) 2.792(3) 170(3) 2_655

loop_
_geom_torsion_atom_site_label_1
_geom_torsion_atom_site_label_2
_geom_torsion_atom_site_label_3
_geom_torsion_atom_site_label_4
_geom_torsion
_geom_torsion_site_symmetry_1
_geom_torsion_site_symmetry_2
_geom_torsion_site_symmetry_3
_geom_torsion_site_symmetry_4
_geom_torsion_publ_flag
C4 C1 C2 O1 179.2(3) . . . . ?
P1 C1 C2 O1 7.1(4) . . . . ?
C4 C1 C2 N1 0.5(4) . . . . ?
P1 C1 C2 N1 -171.6(2) . . . . ?
C2 C1 C4 N2 -0.2(4) . . . . ?
P1 C1 C4 N2 170.9(2) . . . . ?
C10 C5 C6 C7 -1.3(4) . . . . ?
P1 C5 C6 C7 -179.1(3) . . . . ?
C5 C6 C7 C8 -0.2(5) . . . . ?
C6 C7 C8 C9 0.9(5) . . . . ?
C7 C8 C9 C10 0.0(4) . . . . ?
C8 C9 C10 C5 -1.5(4) . . . . ?
C6 C5 C10 C9 2.2(4) . . . . ?
P1 C5 C10 C9 180.0(2) . . . . ?
C16 C11 C12 C13 0.7(5) . . . . ?
P1 C11 C12 C13 -177.6(3) . . . . ?
C11 C12 C13 C14 0.7(5) . . . . ?
C12 C13 C14 C15 -1.6(6) . . . . ?
C13 C14 C15 C16 1.2(5) . . . . ?
C14 C15 C16 C11 0.2(5) . . . . ?
C12 C11 C16 C15 -1.1(4) . . . . ?
P1 C11 C16 C15 177.2(2) . . . . ?
O1 C2 N1 C3 -178.8(3) . . . . ?
C1 C2 N1 C3 0.0(5) . . . . ?
O2 C3 N1 C2 178.6(3) . . . . ?
N2 C3 N1 C2 -0.7(5) . . . . ?
C1 C4 N2 C3 -0.6(5) . . . . ?
O2 C3 N2 C4 -178.3(3) . . . . ?
N1 C3 N2 C4 1.0(5) . . . . ?
C4 C1 P1 C5 8.8(3) . . . . ?
C2 C1 P1 C5 -179.8(2) . . . . ?
C4 C1 P1 C11 121.0(3) . . . . ?
C2 C1 P1 C11 -67.6(2) . . . . ?
C4 C1 P1 Au1 -115.8(2) . . . . ?
C2 C1 P1 Au1 55.6(2) . . . . ?
C6 C5 P1 C1 -124.8(2) . . . . ?
C10 C5 P1 C1 57.4(2) . . . . ?
C6 C5 P1 C11 121.8(2) . . . . ?
C10 C5 P1 C11 -55.9(2) . . . . ?
C6 C5 P1 Au1 -5.4(3) . . . . ?
C10 C5 P1 Au1 176.82(18) . . . . ?
C16 C11 P1 C1 164.8(2) . . . . ?
C12 C11 P1 C1 -17.0(3) . . . . ?
C16 C11 P1 C5 -82.8(2) . . . . ?
C12 C11 P1 C5 95.4(3) . . . . ?
C16 C11 P1 Au1 45.5(2) . . . . ?
C12 C11 P1 Au1 -136.2(2) . . . . ?

loop_
_platon_squeeze_void_nr
_platon_squeeze_void_average_x
_platon_squeeze_void_average_y
_platon_squeeze_void_average_z
_platon_squeeze_void_volume
_platon_squeeze_void_count_electrons
_platon_squeeze_void_content
1 0.500 0.000 0.252 1011 525 ' '
2 0.000 0.500 0.442 1011 524 ' '
